data_4348790
loop_
_publ_author_name
'Yin, Zhong-Nan'
'Li, Yan-Hong'
'Sun, Yong-Gang'
'Chen, Ting'
'Xu, Jing'
'Zhu, Qin-Yu'
'Dai, Jie'

_publ_section_title
;
 3D Copper Tetrathiafulvalene Redox-Active Network with 8-Fold
 Interpenetrating Diamond-like Topology.
;
_journal_issue 18
_journal_name_full 'Inorganic chemistry'
_journal_page_first 9154
_journal_page_last 9157
_journal_paper_doi 10.1021/acs.inorgchem.6b01632
_journal_volume 55
_journal_year 2016
_chemical_formula_sum 'C32 H22 Cl Cu N4 O5 S8'
_chemical_formula_weight 898.00
_space_group_crystal_system tetragonal
_space_group_IT_number 85
_space_group_name_Hall '-P 4a'
_space_group_name_H-M_alt 'P 4/n :2'
_atom_sites_solution_hydrogens geom
_audit_creation_method SHELXL-2014/7
_cell_angle_alpha 90
_cell_angle_beta 90
_cell_angle_gamma 90
_cell_formula_units_Z 2
_cell_length_a 15.437(2)
_cell_length_b 15.437(2)
_cell_length_c 7.5112(15)
_cell_measurement_reflns_used 5056
_cell_measurement_temperature 293(2)
_cell_measurement_theta_max 27.5
_cell_measurement_theta_min 3.0
_cell_volume 1789.9(5)
_computing_cell_refinement 'CrystalClear (Rigaku Corp., 2000)'
_computing_data_collection 'CrystalClear (Rigaku Corp., 2000)'
_computing_data_reduction 'CrystalClear (Rigaku Corp., 2000)'
_computing_molecular_graphics 'SHELXL-2014/7 (Sheldrick, 2014)'
_computing_publication_material 'SHELXL-2014/7 (Sheldrick, 2014)'
_computing_structure_refinement 'SHELXL-2014/7 (Sheldrick, 2014)'
_computing_structure_solution 'SHELXL-2014/7 (Sheldrick, 2014)'
_diffrn_ambient_temperature 293(2)
_diffrn_measured_fraction_theta_full 0.998
_diffrn_measured_fraction_theta_max 0.999
_diffrn_measurement_device_type 'Rigaku Saturn'
_diffrn_radiation_type MoK\a
_diffrn_radiation_wavelength 0.71073
_diffrn_reflns_av_R_equivalents 0.0526
_diffrn_reflns_av_unetI/netI 0.0408
_diffrn_reflns_Laue_measured_fraction_full 0.998
_diffrn_reflns_Laue_measured_fraction_max 0.999
_diffrn_reflns_limit_h_max 20
_diffrn_reflns_limit_h_min -16
_diffrn_reflns_limit_k_max 20
_diffrn_reflns_limit_k_min -16
_diffrn_reflns_limit_l_max 9
_diffrn_reflns_limit_l_min -7
_diffrn_reflns_number 11574
_diffrn_reflns_point_group_measured_fraction_full 0.998
_diffrn_reflns_point_group_measured_fraction_max 0.999
_diffrn_reflns_theta_full 25.242
_diffrn_reflns_theta_max 27.449
_diffrn_reflns_theta_min 3.016
_exptl_absorpt_coefficient_mu 1.200
_exptl_absorpt_correction_T_max 1.0000
_exptl_absorpt_correction_T_min 0.7977
_exptl_absorpt_correction_type multi-scan
_exptl_absorpt_process_details 'Jacobson, R. (1998) Private communication '
_exptl_crystal_colour 'dark Red'
_exptl_crystal_density_diffrn 1.666
_exptl_crystal_description Block
_exptl_crystal_F_000 912
_exptl_crystal_size_max 0.500
_exptl_crystal_size_mid 0.300
_exptl_crystal_size_min 0.100
_refine_diff_density_max 0.832
_refine_diff_density_min -0.805
_refine_diff_density_rms 0.086
_refine_ls_extinction_method none
_refine_ls_goodness_of_fit_ref 1.034
_refine_ls_hydrogen_treatment constr
_refine_ls_matrix_type full
_refine_ls_number_parameters 117
_refine_ls_number_reflns 2049
_refine_ls_number_restraints 0
_refine_ls_restrained_S_all 1.034
_refine_ls_R_factor_all 0.1060
_refine_ls_R_factor_gt 0.0844
_refine_ls_shift/su_max 0.000
_refine_ls_shift/su_mean 0.000
_refine_ls_structure_factor_coef Fsqd
_refine_ls_weighting_details 'w=1/[\s^2^(Fo^2^)+(0.0010P)^2^+10.0000P] where P=(Fo^2^+2Fc^2^)/3'
_refine_ls_weighting_scheme calc
_refine_ls_wR_factor_gt 0.1309
_refine_ls_wR_factor_ref 0.1406
_reflns_Friedel_coverage 0.000
_reflns_number_gt 1683
_reflns_number_total 2049
_reflns_threshold_expression 'I > 2\s(I)'
_cod_data_source_file ic6b01632_si_002.cif
_cod_data_source_block 1
_cod_original_cell_volume 1789.9(6)
_cod_original_sg_symbol_H-M 'P 4/n'
_cod_database_code 4348790
_shelx_shelxl_version_number 2014/7
_shelx_space_group_comment
;
The symmetry employed for this shelxl refinement is uniquely defined
by the following loop, which should always be used as a source of
symmetry information in preference to the above space-group names.
They are only intended as comments.
;
_shelx_estimated_absorpt_t_min 0.585
_shelx_estimated_absorpt_t_max 0.889

loop_
_space_group_symop_operation_xyz
'x, y, z'
'-x+1/2, -y+1/2, z'
'-y+1/2, x, z'
'y, -x+1/2, z'
'-x, -y, -z'
'x-1/2, y-1/2, -z'
'y-1/2, -x, -z'
'-y, x-1/2, -z'

loop_
_atom_site_label
_atom_site_type_symbol
_atom_site_fract_x
_atom_site_fract_y
_atom_site_fract_z
_atom_site_U_iso_or_equiv
_atom_site_adp_type
_atom_site_occupancy
_atom_site_site_symmetry_order
_atom_site_calc_flag
_atom_site_refinement_flags_posn
_atom_site_refinement_flags_adp
_atom_site_refinement_flags_occupancy
Cu1 Cu 0.2500 0.7500 0.5000 0.0456(4) Uani 1 4 d S T P
S1 S 0.41788(9) 0.52951(10) 1.27047(17) 0.0490(4) Uani 1 1 d . . .
S2 S 0.59615(10) 0.58087(12) 1.3630(2) 0.0597(4) Uani 1 1 d . . .
Cl1 Cl 0.7500 0.7500 0.9224(10) 0.128(2) Uani 1 4 d S T P
O1 O 0.7317(8) 0.6643(7) 0.927(3) 0.372(11) Uani 1 1 d . . .
O2 O 0.7500 0.7500 1.612(4) 0.239(10) Uani 1 4 d S T P
N1 N 0.3332(3) 0.6805(3) 0.6602(5) 0.0410(10) Uani 1 1 d . . .
C1 C 0.4756(3) 0.5906(3) 1.1130(6) 0.0408(12) Uani 1 1 d . . .
C2 C 0.5565(4) 0.6127(4) 1.1576(7) 0.0500(14) Uani 1 1 d . . .
H2 H 0.5908 0.6445 1.0797 0.060 Uiso 1 1 calc R U .
C3 C 0.5030(3) 0.5225(3) 1.4237(6) 0.0442(13) Uani 1 1 d . . .
C4 C 0.4191(3) 0.6936(3) 0.6750(6) 0.0401(12) Uani 1 1 d . . .
H4 H 0.4466 0.7247 0.5854 0.048 Uiso 1 1 calc R U .
C5 C 0.4687(3) 0.6639(3) 0.8135(6) 0.0404(11) Uani 1 1 d . . .
H5 H 0.5279 0.6748 0.8160 0.048 Uiso 1 1 calc R U .
C6 C 0.4297(3) 0.6172(3) 0.9503(6) 0.0379(11) Uani 1 1 d . . .
C7 C 0.3425(4) 0.5996(4) 0.9298(7) 0.0539(15) Uani 1 1 d . . .
H7 H 0.3139 0.5658 1.0139 0.065 Uiso 1 1 calc R U .
C8 C 0.2976(4) 0.6316(4) 0.7858(7) 0.0551(15) Uani 1 1 d . . .
H8 H 0.2391 0.6182 0.7758 0.066 Uiso 1 1 calc R U .

loop_
_atom_site_aniso_label
_atom_site_aniso_U_11
_atom_site_aniso_U_22
_atom_site_aniso_U_33
_atom_site_aniso_U_23
_atom_site_aniso_U_13
_atom_site_aniso_U_12
Cu1 0.0548(5) 0.0548(5) 0.0272(6) 0.000 0.000 0.000
S1 0.0449(8) 0.0693(10) 0.0329(6) 0.0098(7) -0.0017(6) 0.0056(7)
S2 0.0526(9) 0.0820(12) 0.0446(8) 0.0045(8) -0.0116(7) -0.0035(8)
Cl1 0.096(2) 0.096(2) 0.192(6) 0.000 0.000 0.000
O1 0.165(9) 0.180(10) 0.77(3) 0.050(16) 0.047(18) 0.009(10)
O2 0.222(14) 0.222(14) 0.27(3) 0.000 0.000 0.000
N1 0.045(2) 0.046(2) 0.032(2) 0.0042(19) -0.0005(19) 0.0011(19)
C1 0.046(3) 0.046(3) 0.030(2) -0.001(2) 0.000(2) 0.008(2)
C2 0.055(3) 0.056(3) 0.039(3) 0.004(3) -0.004(3) 0.004(3)
C3 0.047(3) 0.054(3) 0.032(2) -0.005(2) -0.003(2) 0.014(3)
C4 0.052(3) 0.037(3) 0.032(2) 0.002(2) 0.008(2) -0.001(2)
C5 0.041(3) 0.042(3) 0.038(3) -0.002(2) 0.000(2) 0.000(2)
C6 0.044(3) 0.039(3) 0.031(2) -0.003(2) 0.000(2) 0.007(2)
C7 0.051(3) 0.073(4) 0.037(3) 0.020(3) 0.001(3) -0.006(3)
C8 0.046(3) 0.073(4) 0.046(3) 0.017(3) -0.004(3) -0.007(3)

loop_
_atom_type_symbol
_atom_type_description
_atom_type_scat_dispersion_real
_atom_type_scat_dispersion_imag
_atom_type_scat_source
C C 0.0033 0.0016 'International Tables Vol C Tables 4.2.6.8 and 6.1.1.4'
H H 0.0000 0.0000 'International Tables Vol C Tables 4.2.6.8 and 6.1.1.4'
N N 0.0061 0.0033 'International Tables Vol C Tables 4.2.6.8 and 6.1.1.4'
O O 0.0106 0.0060 'International Tables Vol C Tables 4.2.6.8 and 6.1.1.4'
S S 0.1246 0.1234 'International Tables Vol C Tables 4.2.6.8 and 6.1.1.4'
Cl Cl 0.1484 0.1585 'International Tables Vol C Tables 4.2.6.8 and 6.1.1.4'
Cu Cu 0.3201 1.2651 'International Tables Vol C Tables 4.2.6.8 and 6.1.1.4'

loop_
_geom_angle_atom_site_label_1
_geom_angle_atom_site_label_2
_geom_angle_atom_site_label_3
_geom_angle
_geom_angle_site_symmetry_1
_geom_angle_site_symmetry_3
N1 Cu1 N1 109.94(11) . 7_566
N1 Cu1 N1 109.94(12) . 8_666
N1 Cu1 N1 108.5(2) 7_566 8_666
N1 Cu1 N1 108.5(2) . 2_565
N1 Cu1 N1 109.94(12) 7_566 2_565
N1 Cu1 N1 109.94(11) 8_666 2_565
C3 S1 C1 95.4(3) . .
C2 S2 C3 95.0(3) . .
O1 Cl1 O1 89.96(7) 2_665 3_655
O1 Cl1 O1 89.96(6) 2_665 4_565
O1 Cl1 O1 177(2) 3_655 4_565
O1 Cl1 O1 177(2) 2_665 .
O1 Cl1 O1 89.97(6) 3_655 .
O1 Cl1 O1 89.96(7) 4_565 .
C8 N1 C4 115.7(4) . .
C8 N1 Cu1 117.0(4) . .
C4 N1 Cu1 125.8(3) . .
C2 C1 C6 125.9(5) . .
C2 C1 S1 116.3(4) . .
C6 C1 S1 117.7(4) . .
C1 C2 S2 118.8(4) . .
C3 C3 S1 122.8(6) 5_668 .
C3 C3 S2 122.9(6) 5_668 .
S1 C3 S2 114.3(3) . .
N1 C4 C5 124.3(5) . .
C4 C5 C6 119.5(5) . .
C7 C6 C5 116.1(5) . .
C7 C6 C1 120.4(5) . .
C5 C6 C1 123.4(5) . .
C8 C7 C6 120.4(5) . .
N1 C8 C7 123.7(5) . .

loop_
_geom_bond_atom_site_label_1
_geom_bond_atom_site_label_2
_geom_bond_distance
_geom_bond_site_symmetry_2
Cu1 N1 2.061(4) .
Cu1 N1 2.061(4) 7_566
Cu1 N1 2.061(4) 8_666
Cu1 N1 2.061(4) 2_565
S1 C3 1.750(5) .
S1 C1 1.756(5) .
S2 C2 1.731(5) .
S2 C3 1.758(6) .
Cl1 O1 1.353(10) 2_665
Cl1 O1 1.353(10) 3_655
Cl1 O1 1.353(10) 4_565
Cl1 O1 1.353(10) .
N1 C8 1.327(6) .
N1 C4 1.346(6) .
C1 C2 1.336(7) .
C1 C6 1.471(6) .
C3 C3 1.343(10) 5_668
C4 C5 1.371(7) .
C5 C6 1.391(7) .
C6 C7 1.383(7) .
C7 C8 1.376(7) .

loop_
_geom_torsion_atom_site_label_1
_geom_torsion_atom_site_label_2
_geom_torsion_atom_site_label_3
_geom_torsion_atom_site_label_4
_geom_torsion
_geom_torsion_site_symmetry_4
C3 S1 C1 C2 -2.0(5) .
C3 S1 C1 C6 -178.5(4) .
C6 C1 C2 S2 175.5(4) .
S1 C1 C2 S2 -0.7(6) .
C3 S2 C2 C1 2.9(5) .
C1 S1 C3 C3 -177.1(6) 5_668
C1 S1 C3 S2 3.9(3) .
C2 S2 C3 C3 176.8(6) 5_668
C2 S2 C3 S1 -4.2(3) .
C8 N1 C4 C5 -3.7(8) .
Cu1 N1 C4 C5 161.6(4) .
N1 C4 C5 C6 -0.2(8) .
C4 C5 C6 C7 3.9(7) .
C4 C5 C6 C1 -173.4(4) .
C2 C1 C6 C7 -171.6(5) .
S1 C1 C6 C7 4.5(7) .
C2 C1 C6 C5 5.6(8) .
S1 C1 C6 C5 -178.3(4) .
C5 C6 C7 C8 -3.6(8) .
C1 C6 C7 C8 173.8(5) .
C4 N1 C8 C7 4.0(9) .
Cu1 N1 C8 C7 -162.6(5) .
C6 C7 C8 N1 -0.4(10) .
